data_7227462
loop_
_publ_author_name
'Chi, Yang'
'Guo, Sheng-Ping'
'Xue, Huai-Guo'

_publ_section_title
;
 Band gap tuning from an indirect EuGa2S4 to a direct EuZnGeS4
 semiconductor: syntheses, crystal and electronic structures, and optical
 properties
;
_journal_issue 9
_journal_name_full 'RSC Adv.'
_journal_page_first 5039
_journal_paper_doi 10.1039/C6RA25283D
_journal_volume 7
_journal_year 2017
_chemical_formula_moiety 'Eu In2 S4'
_chemical_formula_sum 'Eu In2 S4'
_chemical_formula_weight 509.84
_space_group_crystal_system orthorhombic
_space_group_IT_number 70
_space_group_name_Hall '-F 2uv 2vw'
_space_group_name_H-M_alt 'F d d d'
_symmetry_space_group_name_Hall '-F 2uv 2vw'
_symmetry_space_group_name_H-M 'F d d d :2'
_audit_creation_date 2016-09-13
_audit_creation_method
;
Olex2 1.2-beta
(compiled 2015.08.17 svn.r3210 for OlexSys, GUI svn.r5083)
;
_cell_angle_alpha 90
_cell_angle_beta 90
_cell_angle_gamma 90
_cell_formula_units_Z 32
_cell_length_a 13.016(3)
_cell_length_b 20.772(5)
_cell_length_c 21.076(5)
_cell_measurement_reflns_used 5817
_cell_measurement_temperature 296(2)
_cell_measurement_theta_max 27.5131
_cell_measurement_theta_min 3.4382
_cell_volume 5698(2)
_computing_molecular_graphics 'Olex2 (Dolomanov et al., 2009)'
_computing_publication_material 'Olex2 (Dolomanov et al., 2009)'
_computing_structure_refinement 'ShelXL (Sheldrick, 2015)'
_computing_structure_solution 'ShelXT (Sheldrick, 2015)'
_diffrn_ambient_temperature 296.15
_diffrn_measured_fraction_theta_full 0.999
_diffrn_measured_fraction_theta_max 0.999
_diffrn_measurement_device_type 'Bruker APEX II CCD'
_diffrn_measurement_method 'phi and omega scans'
_diffrn_radiation_monochromator graphite
_diffrn_radiation_type MoK\a
_diffrn_radiation_wavelength 0.71073
_diffrn_reflns_av_R_equivalents 0.0581
_diffrn_reflns_av_unetI/netI 0.0416
_diffrn_reflns_Laue_measured_fraction_full 0.999
_diffrn_reflns_Laue_measured_fraction_max 0.999
_diffrn_reflns_limit_h_max 14
_diffrn_reflns_limit_h_min -15
_diffrn_reflns_limit_k_max 25
_diffrn_reflns_limit_k_min -22
_diffrn_reflns_limit_l_max 25
_diffrn_reflns_limit_l_min -25
_diffrn_reflns_number 9320
_diffrn_reflns_point_group_measured_fraction_full 0.999
_diffrn_reflns_point_group_measured_fraction_max 0.999
_diffrn_reflns_theta_full 25.242
_diffrn_reflns_theta_max 25.480
_diffrn_reflns_theta_min 2.084
_exptl_absorpt_coefficient_mu 16.166
_exptl_absorpt_correction_T_max 0.233
_exptl_absorpt_correction_T_min 0.216
_exptl_absorpt_correction_type multi-scan
_exptl_crystal_colour brown
_exptl_crystal_density_diffrn 4.754
_exptl_crystal_description block
_exptl_crystal_F_000 7200
_exptl_crystal_size_max 0.1
_exptl_crystal_size_mid 0.1
_exptl_crystal_size_min 0.09
_refine_diff_density_max 1.627
_refine_diff_density_min -2.332
_refine_diff_density_rms 0.493
_refine_ls_extinction_coef 0.000549(18)
_refine_ls_extinction_expression Fc^*^=kFc[1+0.001xFc^2^\l^3^/sin(2\q)]^-1/4^
_refine_ls_extinction_method 'SHELXL-2014/7 (Sheldrick 2014'
_refine_ls_goodness_of_fit_ref 1.090
_refine_ls_hydrogen_treatment undef
_refine_ls_matrix_type full
_refine_ls_number_parameters 67
_refine_ls_number_reflns 1329
_refine_ls_number_restraints 0
_refine_ls_restrained_S_all 1.090
_refine_ls_R_factor_all 0.0428
_refine_ls_R_factor_gt 0.0327
_refine_ls_shift/su_max 0.001
_refine_ls_shift/su_mean 0.000
_refine_ls_structure_factor_coef Fsqd
_refine_ls_weighting_details 'w=1/[\s^2^(Fo^2^)+(0.0364P)^2^+232.8061P] where P=(Fo^2^+2Fc^2^)/3'
_refine_ls_weighting_scheme calc
_refine_ls_wR_factor_gt 0.0793
_refine_ls_wR_factor_ref 0.0878
_reflns_Friedel_coverage 0.000
_reflns_number_gt 1011
_reflns_number_total 1329
_reflns_threshold_expression 'I > 2\s(I)'
_cod_data_source_file c6ra25283d2.cif
_cod_data_source_block a
_cod_depositor_comments
;
The following automatic conversions were performed:

'_exptl_absorpt_correction_type' value 'MULTI-SCAN' changed to
'multi-scan' according to
/usr/data/users/saulius/crontab/automatic-downloads/rss-feeds/RSC/lib/dictionaries/cif_core.dic
dictionary named 'cif_core.dic' version 2.4.2 from 2011-04-26.

Automatic conversion script
Id: cif_fix_values 4268 2015-11-12 08:31:59Z antanas 
;
_cod_original_cell_volume 5699(2)
_cod_database_code 7227462
_shelx_space_group_comment
;
The symmetry employed for this shelxl refinement is uniquely defined
by the following loop, which should always be used as a source of
symmetry information in preference to the above space-group names.
They are only intended as comments.
;
_shelx_estimated_absorpt_t_max 0.324
_shelx_estimated_absorpt_t_min 0.295
_olex2_refinement_description
;
;
_shelx_shelxl_version_number 2014/7
_olex2_submission_special_instructions 'No special instructions were received'

loop_
_space_group_symop_operation_xyz
'x, y, z'
'-x+3/4, -y+3/4, z'
'-x+3/4, y, -z+3/4'
'x, -y+3/4, -z+3/4'
'x, y+1/2, z+1/2'
'-x+3/4, -y+5/4, z+1/2'
'-x+3/4, y+1/2, -z+5/4'
'x, -y+5/4, -z+5/4'
'x+1/2, y, z+1/2'
'-x+5/4, -y+3/4, z+1/2'
'-x+5/4, y, -z+5/4'
'x+1/2, -y+3/4, -z+5/4'
'x+1/2, y+1/2, z'
'-x+5/4, -y+5/4, z'
'-x+5/4, y+1/2, -z+3/4'
'x+1/2, -y+5/4, -z+3/4'
'-x, -y, -z'
'x-3/4, y-3/4, -z'
'x-3/4, -y, z-3/4'
'-x, y-3/4, z-3/4'
'-x, -y+1/2, -z+1/2'
'x-3/4, y-1/4, -z+1/2'
'x-3/4, -y+1/2, z-1/4'
'-x, y-1/4, z-1/4'
'-x+1/2, -y, -z+1/2'
'x-1/4, y-3/4, -z+1/2'
'x-1/4, -y, z-1/4'
'-x+1/2, y-3/4, z-1/4'
'-x+1/2, -y+1/2, -z'
'x-1/4, y-1/4, -z'
'x-1/4, -y+1/2, z-3/4'
'-x+1/2, y-1/4, z-3/4'

loop_
_atom_site_label
_atom_site_type_symbol
_atom_site_fract_x
_atom_site_fract_y
_atom_site_fract_z
_atom_site_U_iso_or_equiv
_atom_site_adp_type
_atom_site_occupancy
_atom_site_site_symmetry_order
_atom_site_calc_flag
_atom_site_refinement_flags_posn
_atom_site_refinement_flags_adp
_atom_site_refinement_flags_occupancy
Eu1 Eu 0.6250 0.1250 0.1250 0.0133(3) Uani 1 4 d S T P
Eu2 Eu 0.8750 0.12817(3) 0.3750 0.0140(2) Uani 1 2 d S T P
Eu3 Eu 0.8750 0.3750 0.3750 0.0134(3) Uani 1 4 d S T P
In1 In 0.62603(4) 0.25068(3) 0.26191(3) 0.0127(2) Uani 1 1 d . . .
In2 In 0.90916(4) 0.25005(3) 0.19622(2) 0.0129(2) Uani 1 1 d . . .
S1 S 0.73196(14) 0.25153(12) 0.16263(9) 0.0118(4) Uani 1 1 d . . .
S2 S 0.99922(16) 0.16050(10) 0.25031(12) 0.0130(4) Uani 1 1 d . . .
S3 S 0.50188(16) 0.16142(10) 0.25017(12) 0.0141(5) Uani 1 1 d . . .
S4 S 0.75628(14) 0.25142(13) 0.34345(9) 0.0133(4) Uani 1 1 d . . .

loop_
_atom_site_aniso_label
_atom_site_aniso_U_11
_atom_site_aniso_U_22
_atom_site_aniso_U_33
_atom_site_aniso_U_23
_atom_site_aniso_U_13
_atom_site_aniso_U_12
Eu1 0.0163(5) 0.0140(5) 0.0095(5) 0.000 0.000 0.000
Eu2 0.0155(4) 0.0151(4) 0.0114(4) 0.000 0.0013(2) 0.000
Eu3 0.0139(5) 0.0146(5) 0.0116(5) 0.000 0.000 0.000
In1 0.0094(3) 0.0194(4) 0.0091(4) -0.0002(2) -0.00148(19) 0.0003(3)
In2 0.0101(3) 0.0181(4) 0.0105(3) 0.0001(2) -0.0022(2) 0.0001(2)
S1 0.0093(9) 0.0178(11) 0.0082(9) -0.0004(10) -0.0015(7) -0.0011(9)
S2 0.0127(9) 0.0162(11) 0.0100(9) 0.0002(10) -0.0003(7) 0.0000(9)
S3 0.0116(9) 0.0173(11) 0.0134(10) -0.0002(11) 0.0010(7) -0.0008(9)
S4 0.0108(9) 0.0204(12) 0.0086(9) 0.0011(10) -0.0029(7) -0.0008(9)

loop_
_atom_type_symbol
_atom_type_description
_atom_type_scat_dispersion_real
_atom_type_scat_dispersion_imag
_atom_type_scat_source
Eu Eu -0.1578 3.6682 'International Tables Vol C Tables 4.2.6.8 and 6.1.1.4'
In In -0.7276 1.3100 'International Tables Vol C Tables 4.2.6.8 and 6.1.1.4'
S S 0.1246 0.1234 'International Tables Vol C Tables 4.2.6.8 and 6.1.1.4'

loop_
_geom_angle_atom_site_label_1
_geom_angle_atom_site_label_2
_geom_angle_atom_site_label_3
_geom_angle
_geom_angle_site_symmetry_1
_geom_angle_site_symmetry_3
In1 Eu1 In1 95.73(3) 11_554 .
In1 Eu1 In1 179.604(14) 11_554 14_545
In1 Eu1 In1 95.73(3) 8_544 14_545
In1 Eu1 In1 179.604(14) 8_544 .
In1 Eu1 In1 84.27(3) 14_545 .
In1 Eu1 In1 84.27(3) 8_544 11_554
S1 Eu1 In1 139.67(4) 14_545 11_554
S1 Eu1 In1 40.05(4) 8_544 8_544
S1 Eu1 In1 112.54(4) 14_545 .
S1 Eu1 In1 112.54(4) 8_544 11_554
S1 Eu1 In1 139.67(4) . 8_544
S1 Eu1 In1 40.05(4) 11_554 11_554
S1 Eu1 In1 67.65(4) 14_545 8_544
S1 Eu1 In1 139.67(4) 8_544 .
S1 Eu1 In1 112.54(4) 11_554 8_544
S1 Eu1 In1 67.65(4) 11_554 .
S1 Eu1 In1 40.05(4) . .
S1 Eu1 In1 40.05(4) 14_545 14_545
S1 Eu1 In1 67.65(4) . 11_554
S1 Eu1 In1 139.67(4) 11_554 14_545
S1 Eu1 In1 112.54(4) . 14_545
S1 Eu1 In1 67.65(4) 8_544 14_545
S1 Eu1 S1 150.14(7) . 14_545
S1 Eu1 S1 126.22(8) 14_545 11_554
S1 Eu1 S1 62.74(8) . 11_554
S1 Eu1 S1 126.22(8) . 8_544
S1 Eu1 S1 62.73(8) 14_545 8_544
S1 Eu1 S1 150.14(7) 8_544 11_554
S1 Eu1 S3 79.10(5) 8_544 8_544
S1 Eu1 S3 76.19(6) 8_544 11_554
S1 Eu1 S3 77.44(6) . 11_554
S1 Eu1 S3 76.19(6) . 14_545
S1 Eu1 S3 77.44(6) 14_545 8_544
S1 Eu1 S3 77.44(6) 8_544 14_545
S1 Eu1 S3 76.19(6) 11_554 8_544
S1 Eu1 S3 79.10(5) . .
S1 Eu1 S3 79.10(5) 14_545 14_545
S1 Eu1 S3 76.19(6) 14_545 .
S1 Eu1 S3 130.18(5) 11_554 14_545
S1 Eu1 S3 130.18(5) 8_544 .
S1 Eu1 S3 130.18(5) 14_545 11_554
S1 Eu1 S3 77.44(6) 11_554 .
S1 Eu1 S3 79.10(5) 11_554 11_554
S1 Eu1 S3 130.18(5) . 8_544
S3 Eu1 In1 39.33(4) 14_545 14_545
S3 Eu1 In1 39.33(4) . .
S3 Eu1 In1 62.77(4) 8_544 11_554
S3 Eu1 In1 140.99(4) 11_554 14_545
S3 Eu1 In1 62.77(4) 14_545 .
S3 Eu1 In1 39.33(4) 8_544 8_544
S3 Eu1 In1 140.99(4) 14_545 11_554
S3 Eu1 In1 140.99(4) . 8_544
S3 Eu1 In1 140.99(4) 8_544 .
S3 Eu1 In1 117.01(4) . 11_554
S3 Eu1 In1 39.33(4) 11_554 11_554
S3 Eu1 In1 117.01(4) 11_554 .
S3 Eu1 In1 62.77(4) . 14_545
S3 Eu1 In1 62.77(4) 11_554 8_544
S3 Eu1 In1 117.01(4) 8_544 14_545
S3 Eu1 In1 117.01(4) 14_545 8_544
S3 Eu1 S3 67.79(9) 8_544 11_554
S3 Eu1 S3 119.43(9) . 8_544
S3 Eu1 S3 152.46(8) . 11_554
S3 Eu1 S3 119.43(9) 14_545 11_554
S3 Eu1 S3 67.79(9) . 14_545
S3 Eu1 S3 152.45(8) 8_544 14_545
In1 Eu2 In1 94.91(3) 22_655 32_656
S1 Eu2 In1 67.28(4) 22_655 32_656
S1 Eu2 In1 39.76(4) 22_655 22_655
S1 Eu2 In1 39.76(4) 32_656 32_656
S1 Eu2 In1 67.28(4) 32_656 22_655
S1 Eu2 S1 62.69(8) 32_656 22_655
S1 Eu2 S2 128.86(5) 22_655 3_655
S1 Eu2 S2 74.69(5) 22_655 .
S1 Eu2 S2 74.69(5) 32_656 3_655
S1 Eu2 S2 128.85(5) 32_656 .
S1 Eu2 S3 76.11(6) 32_656 14_545
S1 Eu2 S3 76.11(6) 22_655 16_545
S1 Eu2 S3 78.63(5) 32_656 16_545
S1 Eu2 S3 78.63(5) 22_655 14_545
S2 Eu2 In1 61.90(4) . 22_655
S2 Eu2 In1 139.35(4) 3_655 22_655
S2 Eu2 In1 139.35(4) . 32_656
S2 Eu2 In1 61.90(4) 3_655 32_656
S2 Eu2 S2 155.44(8) 3_655 .
S2 Eu2 S3 68.67(7) . 14_545
S2 Eu2 S3 118.21(7) . 16_545
S2 Eu2 S3 118.21(7) 3_655 14_545
S2 Eu2 S3 68.67(7) 3_655 16_545
S3 Eu2 In1 39.24(4) 14_545 22_655
S3 Eu2 In1 115.37(5) 14_545 32_656
S3 Eu2 In1 115.37(5) 16_545 22_655
S3 Eu2 In1 39.24(4) 16_545 32_656
S3 Eu2 S3 150.34(8) 14_545 16_545
S4 Eu2 In1 136.32(4) 3_655 22_655
S4 Eu2 In1 114.01(4) . 22_655
S4 Eu2 In1 136.32(4) . 32_656
S4 Eu2 In1 114.01(4) 3_655 32_656
S4 Eu2 S1 152.36(5) 3_655 32_656
S4 Eu2 S1 122.80(6) 3_655 22_655
S4 Eu2 S1 152.36(5) . 22_655
S4 Eu2 S1 122.80(6) . 32_656
S4 Eu2 S2 75.20(6) . 3_655
S4 Eu2 S2 84.26(6) . .
S4 Eu2 S2 84.26(6) 3_655 3_655
S4 Eu2 S2 75.20(6) 3_655 .
S4 Eu2 S3 77.11(6) 3_655 16_545
S4 Eu2 S3 77.11(6) . 14_545
S4 Eu2 S3 130.61(6) 3_655 14_545
S4 Eu2 S3 130.61(6) . 16_545
S4 Eu2 S4 66.62(8) 3_655 .
S2 Eu3 S2 118.32(8) 26_565 31_556
S2 Eu3 S2 118.32(8) 20_766 21_755
S2 Eu3 S2 68.42(8) 26_565 21_755
S2 Eu3 S2 153.30(8) 20_766 26_565
S2 Eu3 S2 153.30(8) 21_755 31_556
S2 Eu3 S2 68.42(8) 20_766 31_556
S4 Eu3 S2 129.08(5) 3_655 26_565
S4 Eu3 S2 83.44(5) 2_655 26_565
S4 Eu3 S2 75.87(6) 3_655 20_766
S4 Eu3 S2 74.21(6) 2_655 20_766
S4 Eu3 S2 75.87(6) 4 31_556
S4 Eu3 S2 83.44(5) 3_655 31_556
S4 Eu3 S2 129.08(5) . 20_766
S4 Eu3 S2 83.44(5) 4 20_766
S4 Eu3 S2 129.08(5) 2_655 31_556
S4 Eu3 S2 129.08(5) 4 21_755
S4 Eu3 S2 74.21(6) 4 26_565
S4 Eu3 S2 74.21(6) 3_655 21_755
S4 Eu3 S2 83.44(5) . 21_755
S4 Eu3 S2 75.87(6) 2_655 21_755
S4 Eu3 S2 75.87(6) . 26_565
S4 Eu3 S2 74.21(6) . 31_556
S4 Eu3 S4 119.54(8) . 4
S4 Eu3 S4 154.98(7) . 2_655
S4 Eu3 S4 119.54(8) 2_655 3_655
S4 Eu3 S4 66.48(8) 2_655 4
S4 Eu3 S4 66.48(8) . 3_655
S4 Eu3 S4 154.98(7) 4 3_655
Eu1 In1 Eu2 84.68(2) . 26_565
In1 In1 Eu1 83.03(2) 21_655 .
In1 In1 Eu2 83.74(2) 21_655 26_565
S1 In1 Eu1 52.22(6) . .
S1 In1 Eu2 51.83(6) . 26_565
S1 In1 In1 114.68(5) . 21_655
S3 In1 Eu1 54.57(6) . .
S3 In1 Eu1 114.51(6) 21_655 .
S3 In1 Eu2 54.91(6) 21_655 26_565
S3 In1 Eu2 115.54(6) . 26_565
S3 In1 In1 47.80(5) 21_655 21_655
S3 In1 In1 48.11(5) . 21_655
S3 In1 S1 106.34(8) . .
S3 In1 S1 106.14(8) 21_655 .
S3 In1 S3 95.91(7) . 21_655
S4 In1 Eu1 122.32(6) . .
S4 In1 Eu2 121.50(6) . 26_565
S4 In1 In1 143.31(6) . 21_655
S4 In1 S1 102.00(7) . .
S4 In1 S3 122.61(9) . 21_655
S4 In1 S3 122.36(8) . .
S1 In2 In2 153.27(6) . 21_755
S1 In2 S2 125.71(8) . 21_755
S1 In2 S2 126.66(8) . .
S1 In2 S4 103.21(6) . 23_655
S2 In2 In2 48.59(6) 21_755 21_755
S2 In2 In2 48.65(6) . 21_755
S2 In2 S2 97.24(7) . 21_755
S2 In2 S4 99.16(8) 21_755 23_655
S2 In2 S4 98.62(8) . 23_655
S4 In2 In2 103.52(5) 23_655 21_755
Eu1 S1 Eu2 117.29(6) . 26_565
In1 S1 Eu1 87.73(7) . .
In1 S1 Eu2 88.41(7) . 26_565
In2 S1 Eu1 119.81(9) . .
In2 S1 Eu2 121.23(9) . 26_565
In2 S1 In1 106.31(7) . .
Eu2 S2 Eu3 154.37(8) . 21_755
In2 S2 Eu2 107.48(8) . .
In2 S2 Eu2 91.57(8) 21_755 .
In2 S2 Eu3 92.03(8) . 21_755
In2 S2 Eu3 107.60(7) 21_755 21_755
In2 S2 In2 82.76(7) . 21_755
Eu1 S3 Eu2 151.39(8) . 14_545
In1 S3 Eu1 115.33(9) 21_655 .
In1 S3 Eu1 86.10(7) . .
In1 S3 Eu2 116.49(9) . 14_545
In1 S3 Eu2 85.85(7) 21_655 14_545
In1 S3 In1 84.09(7) . 21_655
Eu2 S4 Eu3 113.45(6) . .
In1 S4 Eu2 120.23(10) . .
In1 S4 Eu3 120.87(10) . .
In1 S4 In2 105.12(8) . 31_556
In2 S4 Eu2 93.24(7) 31_556 .
In2 S4 Eu3 94.41(7) 31_556 .

loop_
_geom_bond_atom_site_label_1
_geom_bond_atom_site_label_2
_geom_bond_distance
_geom_bond_site_symmetry_2
Eu1 In1 3.8913(9) 11_554
Eu1 In1 3.8913(9) .
Eu1 In1 3.8913(9) 14_545
Eu1 In1 3.8913(9) 8_544
Eu1 S1 3.078(2) 14_545
Eu1 S1 3.078(2) .
Eu1 S1 3.078(2) 8_544
Eu1 S1 3.078(2) 11_554
Eu1 S3 3.178(3) 14_545
Eu1 S3 3.178(3) .
Eu1 S3 3.178(3) 8_544
Eu1 S3 3.178(3) 11_554
Eu2 In1 3.9167(10) 32_656
Eu2 In1 3.9167(10) 22_655
Eu2 S1 3.080(2) 22_655
Eu2 S1 3.080(2) 32_656
Eu2 S2 3.158(2) 3_655
Eu2 S2 3.158(2) .
Eu2 S3 3.213(2) 16_545
Eu2 S3 3.213(2) 14_545
Eu2 S4 3.063(3) 3_655
Eu2 S4 3.063(3) .
Eu3 S2 3.194(2) 26_565
Eu3 S2 3.194(2) 21_755
Eu3 S2 3.194(2) 20_766
Eu3 S2 3.194(2) 31_556
Eu3 S4 3.069(3) 3_655
Eu3 S4 3.069(3) 4
Eu3 S4 3.069(3) .
Eu3 S4 3.069(3) 2_655
In1 Eu2 3.9167(10) 26_565
In1 In1 3.3193(12) 21_655
In1 S1 2.506(2) .
In1 S3 2.472(2) .
In1 S3 2.484(2) 21_655
In1 S4 2.4141(19) .
In2 In2 3.2757(11) 21_755
In2 S1 2.4129(19) .
In2 S2 2.477(2) .
In2 S2 2.479(2) 21_755
In2 S4 2.508(2) 23_655
S1 Eu2 3.080(2) 26_565
S2 Eu3 3.194(2) 21_755
S2 In2 2.479(2) 21_755
S3 Eu2 3.213(2) 14_545
S3 In1 2.484(2) 21_655
S4 In2 2.508(2) 31_556
